data_2016759
loop_
_publ_author_name
'Ramos Silva, Manuela'
'Moreira, V\^ania M.'
'Cardoso, Cl\'audia'
'Matos Beja, Ana'
'Salvador, Jorge A. R.'

_publ_section_title
;
 Conformation of 17-chloro-16-formylandrosta-5,16-dien-3\b-yl acetate
 and 17-chloroandrosta-5,16-dien-3\b-yl acetate
;
_journal_coeditor_code GD3236
_journal_issue 9
_journal_name_full 'Acta Crystallographica Section C'
_journal_page_first o529
_journal_page_last o531
_journal_paper_doi 10.1107/S0108270108025997
_journal_volume 64
_journal_year 2008
_chemical_formula_moiety 'C21 H29 Cl O2'
_chemical_formula_sum 'C21 H29 Cl O2'
_chemical_formula_weight 348.89
_chemical_name_systematic
;
17-chloro-androsta-5,16-dien-3\b-yl acetate
;
_space_group_IT_number 19
_symmetry_cell_setting orthorhombic
_symmetry_space_group_name_Hall 'P 2ac 2ab'
_symmetry_space_group_name_H-M 'P 21 21 21'
_atom_sites_solution_hydrogens geom
_atom_sites_solution_primary direct
_atom_sites_solution_secondary difmap
_audit_creation_method SHELXL97
_cell_angle_alpha 90.00
_cell_angle_beta 90.00
_cell_angle_gamma 90.00
_cell_formula_units_Z 4
_cell_length_a 6.0271(2)
_cell_length_b 15.4064(6)
_cell_length_c 20.6081(9)
_cell_measurement_reflns_used 4499
_cell_measurement_temperature 293(2)
_cell_measurement_theta_max 19.1532
_cell_measurement_theta_min 2.3779
_cell_volume 1913.58(13)
_computing_cell_refinement 'SAINT (Bruker, 2003)'
_computing_data_collection 'SMART (Bruker, 2003)'
_computing_data_reduction 'SAINT (Bruker, 2003)'
_computing_molecular_graphics 'ORTEPII (Johnson, 1976)'
_computing_publication_material 'SHELXL97 (Sheldrick, 2008)'
_computing_structure_refinement 'SHELXL97 (Sheldrick, 2008)'
_computing_structure_solution 'SHELXS97 (Sheldrick, 2008)'
_diffrn_ambient_temperature 293(2)
_diffrn_measured_fraction_theta_full 0.995
_diffrn_measured_fraction_theta_max 0.995
_diffrn_measurement_device_type 'Bruker APEX CCD area-detector'
_diffrn_measurement_method '\f and \w'
_diffrn_radiation_monochromator graphite
_diffrn_radiation_source 'fine-focus sealed tube'
_diffrn_radiation_type MoK\a
_diffrn_radiation_wavelength 0.71073
_diffrn_reflns_av_R_equivalents 0.0759
_diffrn_reflns_av_sigmaI/netI 0.0390
_diffrn_reflns_limit_h_max 7
_diffrn_reflns_limit_h_min -7
_diffrn_reflns_limit_k_max 18
_diffrn_reflns_limit_k_min -18
_diffrn_reflns_limit_l_max 25
_diffrn_reflns_limit_l_min -25
_diffrn_reflns_number 35093
_diffrn_reflns_theta_full 25.68
_diffrn_reflns_theta_max 25.68
_diffrn_reflns_theta_min 1.65
_exptl_absorpt_coefficient_mu 0.210
_exptl_absorpt_correction_T_max 0.98
_exptl_absorpt_correction_T_min 0.861
_exptl_absorpt_correction_type multi-scan
_exptl_absorpt_process_details '(SADABS; Sheldrick, 2000)'
_exptl_crystal_colour colourless
_exptl_crystal_density_diffrn 1.211
_exptl_crystal_density_method 'not measured'
_exptl_crystal_description prism
_exptl_crystal_F_000 752
_exptl_crystal_size_max 0.36
_exptl_crystal_size_mid 0.13
_exptl_crystal_size_min 0.09
_refine_diff_density_max 0.423
_refine_diff_density_min -0.250
_refine_ls_abs_structure_details 'Flack (1983), with 1496 Friedel pairs'
_refine_ls_abs_structure_Flack -0.14(13)
_refine_ls_extinction_method none
_refine_ls_goodness_of_fit_ref 1.257
_refine_ls_hydrogen_treatment constr
_refine_ls_matrix_type full
_refine_ls_number_parameters 219
_refine_ls_number_reflns 3615
_refine_ls_number_restraints 0
_refine_ls_restrained_S_all 1.257
_refine_ls_R_factor_all 0.0949
_refine_ls_R_factor_gt 0.0626
_refine_ls_shift/su_max 0.000
_refine_ls_shift/su_mean 0.000
_refine_ls_structure_factor_coef Fsqd
_refine_ls_weighting_details 'calc w = 1/[\s^2^(Fo^2^)+(0.0733P)^2^+0.1121P] where P=(Fo^2^+2Fc^2^)/3'
_refine_ls_weighting_scheme calc
_refine_ls_wR_factor_gt 0.1498
_refine_ls_wR_factor_ref 0.1648
_reflns_number_gt 2487
_reflns_number_total 3615
_reflns_threshold_expression I>2\s(I)
_cod_data_source_file gd3236.cif
_cod_data_source_block II
_cod_database_code 2016759
_cod_database_fobs_code 2016759

loop_
_symmetry_equiv_pos_as_xyz
'x, y, z'
'-x+1/2, -y, z+1/2'
'x+1/2, -y+1/2, -z'
'-x, y+1/2, -z+1/2'

loop_
_atom_site_type_symbol
_atom_site_label
_atom_site_fract_x
_atom_site_fract_y
_atom_site_fract_z
_atom_site_U_iso_or_equiv
_atom_site_adp_type
_atom_site_calc_flag
_atom_site_refinement_flags
_atom_site_occupancy
_atom_site_disorder_assembly
_atom_site_disorder_group
Cl Cl1 0.2582(2) 0.86349(7) 0.36536(6) 0.0872(4) Uani d . 1 . .
O O1 0.7517(5) 0.15522(16) 0.39783(13) 0.0808(8) Uani d . 1 . .
C C1 0.4533(6) 0.3690(2) 0.4171(2) 0.0631(10) Uani d . 1 A .
H H11 0.3640 0.3907 0.4528 0.076 Uiso calc R 1 . .
H H12 0.3602 0.3681 0.3787 0.076 Uiso calc R 1 . .
C C2 0.5249(7) 0.2760(3) 0.4327(2) 0.0707(11) Uani d . 1 . .
H H21 0.6037 0.2751 0.4737 0.085 Uiso calc R 1 A .
H H22 0.3946 0.2395 0.4369 0.085 Uiso calc R 1 . .
C C3 0.6730(6) 0.2408(2) 0.37979(19) 0.0646(10) Uani d . 1 A .
H H3 0.5907 0.2376 0.3388 0.078 Uiso calc R 1 . .
O O2 0.4771(13) 0.0950(5) 0.3462(4) 0.103(3) Uiso d P 0.504(9) A 1
C C31 0.653(2) 0.0892(6) 0.3759(4) 0.069(3) Uiso d P 0.504(9) A 1
C C32 0.824(2) 0.0095(6) 0.3812(5) 0.077(3) Uiso d P 0.504(9) A 1
H H31 0.7874 -0.0334 0.3492 0.116 Uiso calc PR 0.504(9) A 1
H H32 0.8142 -0.0158 0.4237 0.116 Uiso calc PR 0.504(9) A 1
H H33 0.9721 0.0301 0.3739 0.116 Uiso calc PR 0.504(9) A 1
O O2' 0.6819(15) 0.1018(5) 0.3057(4) 0.128(4) Uiso d P 0.496(9) A 2
C C31' 0.7452(18) 0.0900(6) 0.3607(5) 0.064(2) Uiso d P 0.496(9) A 2
C C32' 0.744(2) 0.0036(6) 0.3942(5) 0.071(3) Uiso d P 0.496(9) A 2
H H31' 0.7978 -0.0402 0.3650 0.106 Uiso calc PR 0.496(9) A 2
H H32' 0.5955 -0.0104 0.4073 0.106 Uiso calc PR 0.496(9) A 2
H H33' 0.8383 0.0060 0.4317 0.106 Uiso calc PR 0.496(9) A 2
C C4 0.8747(6) 0.2988(2) 0.3717(2) 0.0647(10) Uani d . 1 . .
H H41 0.9634 0.2967 0.4110 0.078 Uiso calc R 1 A .
H H42 0.9649 0.2773 0.3362 0.078 Uiso calc R 1 . .
C C5 0.8094(5) 0.3915(2) 0.35818(17) 0.0522(9) Uani d . 1 A .
C C6 0.8875(6) 0.4341(2) 0.30731(17) 0.0587(9) Uani d . 1 . .
H H6 0.9814 0.4036 0.2797 0.070 Uiso calc R 1 A .
C C7 0.8403(6) 0.5251(2) 0.29013(17) 0.0586(9) Uani d . 1 A .
H H71 0.7436 0.5263 0.2525 0.070 Uiso calc R 1 . .
H H72 0.9780 0.5537 0.2784 0.070 Uiso calc R 1 . .
C C8 0.7314(5) 0.5747(2) 0.34514(15) 0.0489(8) Uani d . 1 . .
H H8 0.8435 0.5893 0.3778 0.059 Uiso calc R 1 A .
C C9 0.5495(5) 0.5174(2) 0.37662(16) 0.0487(8) Uani d . 1 A .
H H9 0.4528 0.4991 0.3409 0.058 Uiso calc R 1 . .
C C10 0.6468(5) 0.4324(2) 0.40545(16) 0.0485(8) Uani d . 1 . .
C C11 0.3987(6) 0.5665(2) 0.42431(18) 0.0613(10) Uani d . 1 . .
H H111 0.2720 0.5301 0.4344 0.074 Uiso calc R 1 A .
H H112 0.4801 0.5759 0.4643 0.074 Uiso calc R 1 . .
C C12 0.3136(6) 0.6544(2) 0.39980(19) 0.0603(9) Uani d . 1 A .
H H121 0.2077 0.6453 0.3650 0.072 Uiso calc R 1 . .
H H122 0.2385 0.6847 0.4348 0.072 Uiso calc R 1 . .
C C13 0.5064(5) 0.7094(2) 0.37514(16) 0.0512(8) Uani d . 1 . .
C C14 0.6210(5) 0.6572(2) 0.32176(15) 0.0475(8) Uani d . 1 A .
H H14 0.5001 0.6374 0.2936 0.057 Uiso calc R 1 . .
C C15 0.7441(7) 0.7262(2) 0.28149(18) 0.0639(9) Uani d . 1 . .
H H151 0.8891 0.7390 0.2995 0.077 Uiso calc R 1 A .
H H152 0.7600 0.7085 0.2366 0.077 Uiso calc R 1 . .
C C16 0.5877(7) 0.8022(3) 0.2883(2) 0.0686(11) Uani d . 1 A .
H H16 0.5858 0.8506 0.2613 0.082 Uiso calc R 1 . .
C C17 0.4554(6) 0.7901(3) 0.33777(19) 0.0602(10) Uani d . 1 A .
C C18 0.6594(6) 0.7353(2) 0.43210(18) 0.0655(10) Uani d . 1 A .
H H181 0.7920 0.7617 0.4154 0.098 Uiso calc R 1 . .
H H182 0.6978 0.6845 0.4566 0.098 Uiso calc R 1 . .
H H183 0.5836 0.7758 0.4597 0.098 Uiso calc R 1 . .
C C19 0.7688(7) 0.4496(2) 0.47003(16) 0.0647(10) Uani d . 1 A .
H H191 0.8463 0.3981 0.4832 0.097 Uiso calc R 1 . .
H H192 0.6629 0.4653 0.5028 0.097 Uiso calc R 1 . .
H H193 0.8730 0.4961 0.4643 0.097 Uiso calc R 1 . .

loop_
_atom_site_aniso_label
_atom_site_aniso_U_11
_atom_site_aniso_U_22
_atom_site_aniso_U_33
_atom_site_aniso_U_12
_atom_site_aniso_U_13
_atom_site_aniso_U_23
Cl1 0.0749(7) 0.0736(7) 0.1132(9) 0.0154(6) 0.0010(7) 0.0005(6)
O1 0.097(2) 0.0541(15) 0.0916(19) 0.0028(17) -0.0363(18) -0.0016(14)
C1 0.0428(19) 0.065(2) 0.081(3) -0.0043(17) 0.0097(18) 0.015(2)
C2 0.054(2) 0.069(3) 0.089(3) -0.008(2) 0.002(2) 0.017(2)
C3 0.062(2) 0.061(2) 0.071(2) 0.0033(18) -0.017(2) 0.0060(19)
C4 0.055(2) 0.069(2) 0.070(2) 0.0117(19) 0.005(2) -0.001(2)
C5 0.0421(18) 0.060(2) 0.054(2) -0.0020(15) 0.0009(16) -0.0019(17)
C6 0.052(2) 0.069(2) 0.055(2) 0.0034(19) 0.0085(18) -0.0078(19)
C7 0.0483(19) 0.073(2) 0.055(2) -0.0045(18) 0.0120(18) -0.0016(18)
C8 0.0397(16) 0.063(2) 0.0437(17) -0.0079(17) 0.0017(15) -0.0031(15)
C9 0.0351(16) 0.061(2) 0.0499(19) 0.0009(14) 0.0029(14) -0.0026(17)
C10 0.0356(15) 0.061(2) 0.0490(18) -0.0028(15) 0.0043(15) 0.0026(16)
C11 0.0450(19) 0.067(2) 0.072(2) 0.0023(18) 0.0181(18) 0.006(2)
C12 0.0440(19) 0.067(2) 0.070(2) -0.0007(17) 0.0138(17) -0.0011(19)
C13 0.0431(18) 0.057(2) 0.053(2) -0.0062(16) -0.0008(17) -0.0023(17)
C14 0.0423(17) 0.056(2) 0.0441(18) -0.0072(16) -0.0052(15) -0.0001(16)
C15 0.063(2) 0.070(2) 0.059(2) -0.009(2) 0.004(2) 0.0082(18)
C16 0.075(3) 0.064(3) 0.067(3) -0.010(2) -0.005(2) 0.009(2)
C17 0.052(2) 0.057(2) 0.071(3) -0.0007(17) -0.010(2) -0.0067(19)
C18 0.056(2) 0.080(3) 0.060(2) 0.0017(19) -0.0089(19) -0.010(2)
C19 0.058(2) 0.080(2) 0.056(2) 0.007(2) 0.0002(19) -0.0001(18)

loop_
_atom_type_symbol
_atom_type_description
_atom_type_scat_dispersion_real
_atom_type_scat_dispersion_imag
_atom_type_scat_source
C C 0.0033 0.0016 'International Tables Vol C Tables 4.2.6.8 and 6.1.1.4'
H H 0.0000 0.0000 'International Tables Vol C Tables 4.2.6.8 and 6.1.1.4'
O O 0.0106 0.0060 'International Tables Vol C Tables 4.2.6.8 and 6.1.1.4'
Cl Cl 0.1484 0.1585 'International Tables Vol C Tables 4.2.6.8 and 6.1.1.4'

loop_
_geom_angle_atom_site_label_1
_geom_angle_atom_site_label_2
_geom_angle_atom_site_label_3
_geom_angle
C31 O1 C3 119.2(5)
C31' O1 C3 123.9(5)
C2 C1 C10 114.4(3)
C2 C1 H11 108.7
C10 C1 H11 108.7
C2 C1 H12 108.7
C10 C1 H12 108.7
H11 C1 H12 107.6
C3 C2 C1 110.6(3)
C3 C2 H21 109.5
C1 C2 H21 109.5
C3 C2 H22 109.5
C1 C2 H22 109.5
H21 C2 H22 108.1
O1 C3 C2 109.6(3)
O1 C3 C4 107.5(3)
C2 C3 C4 110.0(3)
O1 C3 H3 109.9
C2 C3 H3 109.9
C4 C3 H3 109.9
O2 C31 O1 121.8(8)
O2 C31 C32 130.0(8)
O1 C31 C32 106.9(9)
O2' C31' O1 117.2(8)
O2' C31' C32' 124.3(8)
O1 C31' C32' 115.3(8)
C31' C32' H31' 109.5
C31' C32' H32' 109.5
H31' C32' H32' 109.5
C31' C32' H33' 109.5
H31' C32' H33' 109.5
H32' C32' H33' 109.5
C5 C4 C3 111.6(3)
C5 C4 H41 109.3
C3 C4 H41 109.3
C5 C4 H42 109.3
C3 C4 H42 109.3
H41 C4 H42 108.0
C6 C5 C4 121.6(3)
C6 C5 C10 122.1(3)
C4 C5 C10 116.3(3)
C5 C6 C7 126.4(3)
C5 C6 H6 116.8
C7 C6 H6 116.8
C6 C7 C8 112.6(3)
C6 C7 H71 109.1
C8 C7 H71 109.1
C6 C7 H72 109.1
C8 C7 H72 109.1
H71 C7 H72 107.8
C14 C8 C7 112.1(3)
C14 C8 C9 107.5(3)
C7 C8 C9 109.4(3)
C14 C8 H8 109.3
C7 C8 H8 109.3
C9 C8 H8 109.3
C11 C9 C8 113.9(3)
C11 C9 C10 113.2(3)
C8 C9 C10 111.9(2)
C11 C9 H9 105.7
C8 C9 H9 105.7
C10 C9 H9 105.7
C5 C10 C1 109.0(3)
C5 C10 C19 108.5(3)
C1 C10 C19 109.6(3)
C5 C10 C9 110.4(3)
C1 C10 C9 108.0(3)
C19 C10 C9 111.4(3)
C12 C11 C9 115.0(3)
C12 C11 H111 108.5
C9 C11 H111 108.5
C12 C11 H112 108.5
C9 C11 H112 108.5
H111 C11 H112 107.5
C13 C12 C11 110.2(3)
C13 C12 H121 109.6
C11 C12 H121 109.6
C13 C12 H122 109.6
C11 C12 H122 109.6
H121 C12 H122 108.1
C17 C13 C12 118.5(3)
C17 C13 C14 99.2(3)
C12 C13 C14 106.9(3)
C17 C13 C18 107.5(3)
C12 C13 C18 110.2(3)
C14 C13 C18 114.4(3)
C8 C14 C13 114.3(3)
C8 C14 C15 122.7(3)
C13 C14 C15 104.0(3)
C8 C14 H14 104.7
C13 C14 H14 104.7
C15 C14 H14 104.7
C16 C15 C14 100.6(3)
C16 C15 H151 111.6
C14 C15 H151 111.6
C16 C15 H152 111.6
C14 C15 H152 111.6
H151 C15 H152 109.4
C17 C16 C15 110.0(3)
C17 C16 H16 125.0
C15 C16 H16 125.0
C16 C17 C13 113.3(3)
C16 C17 Cl1 125.4(3)
C13 C17 Cl1 120.9(3)
C13 C18 H181 109.5
C13 C18 H182 109.5
H181 C18 H182 109.5
C13 C18 H183 109.5
H181 C18 H183 109.5
H182 C18 H183 109.5
C10 C19 H191 109.5
C10 C19 H192 109.5
H191 C19 H192 109.5
C10 C19 H193 109.5
H191 C19 H193 109.5
H192 C19 H193 109.5

loop_
_geom_bond_atom_site_label_1
_geom_bond_atom_site_label_2
_geom_bond_distance
Cl1 C17 1.736(4)
O1 C31 1.262(10)
O1 C31' 1.264(9)
O1 C3 1.450(4)
C1 C2 1.530(5)
C1 C10 1.540(4)
C1 H11 0.9700
C1 H12 0.9700
C2 C3 1.510(6)
C2 H21 0.9700
C2 H22 0.9700
C3 C4 1.518(6)
C3 H3 0.9800
O2 C31 1.228(11)
C31 C32 1.606(14)
C32 H31 0.9600
C32 H32 0.9600
C32 H33 0.9600
O2' C31' 1.209(10)
C31' C32' 1.500(13)
C32' H31' 0.9600
C32' H32' 0.9600
C32' H33' 0.9600
C4 C5 1.506(5)
C4 H41 0.9700
C4 H42 0.9700
C5 C6 1.324(5)
C5 C10 1.519(5)
C6 C7 1.474(5)
C6 H6 0.9300
C7 C8 1.517(5)
C7 H71 0.9700
C7 H72 0.9700
C8 C14 1.513(5)
C8 C9 1.550(4)
C8 H8 0.9800
C9 C11 1.538(4)
C9 C10 1.553(5)
C9 H9 0.9800
C10 C19 1.544(5)
C11 C12 1.533(5)
C11 H111 0.9700
C11 H112 0.9700
C12 C13 1.526(5)
C12 H121 0.9700
C12 H122 0.9700
C13 C17 1.494(5)
C13 C14 1.528(5)
C13 C18 1.545(5)
C14 C15 1.539(4)
C14 H14 0.9800
C15 C16 1.510(5)
C15 H151 0.9700
C15 H152 0.9700
C16 C17 1.307(5)
C16 H16 0.9300
C18 H181 0.9600
C18 H182 0.9600
C18 H183 0.9600
C19 H191 0.9600
C19 H192 0.9600
C19 H193 0.9600

loop_
_geom_torsion_atom_site_label_1
_geom_torsion_atom_site_label_2
_geom_torsion_atom_site_label_3
_geom_torsion_atom_site_label_4
_geom_torsion
C10 C1 C2 C3 -55.9(5)
C31 O1 C3 C2 97.4(7)
C31' O1 C3 C2 131.4(7)
C31 O1 C3 C4 -143.1(7)
C31' O1 C3 C4 -109.1(7)
C1 C2 C3 O1 175.8(3)
C1 C2 C3 C4 57.8(4)
C31' O1 C31 O2 -117.0(18)
C3 O1 C31 O2 -8.9(13)
C31' O1 C31 C32 51.1(13)
C3 O1 C31 C32 159.2(6)
C31 O1 C31' O2' 94.8(16)
C3 O1 C31' O2' 4.7(14)
C31 O1 C31' C32' -65.9(15)
C3 O1 C31' C32' -156.0(8)
O1 C3 C4 C5 -175.4(3)
C2 C3 C4 C5 -56.1(4)
C3 C4 C5 C6 -126.5(4)
C3 C4 C5 C10 52.6(4)
C4 C5 C6 C7 -178.3(3)
C10 C5 C6 C7 2.7(5)
C5 C6 C7 C8 13.2(5)
C6 C7 C8 C14 -162.5(3)
C6 C7 C8 C9 -43.4(4)
C14 C8 C9 C11 -47.3(4)
C7 C8 C9 C11 -169.2(3)
C14 C8 C9 C10 -177.3(3)
C7 C8 C9 C10 60.8(3)
C6 C5 C10 C1 131.9(3)
C4 C5 C10 C1 -47.2(4)
C6 C5 C10 C19 -108.9(4)
C4 C5 C10 C19 72.1(4)
C6 C5 C10 C9 13.5(4)
C4 C5 C10 C9 -165.6(3)
C2 C1 C10 C5 48.5(4)
C2 C1 C10 C19 -70.1(4)
C2 C1 C10 C9 168.4(3)
C11 C9 C10 C5 -175.0(3)
C8 C9 C10 C5 -44.7(4)
C11 C9 C10 C1 65.9(4)
C8 C9 C10 C1 -163.7(3)
C11 C9 C10 C19 -54.4(4)
C8 C9 C10 C19 75.9(3)
C8 C9 C11 C12 46.1(4)
C10 C9 C11 C12 175.4(3)
C9 C11 C12 C13 -51.0(4)
C11 C12 C13 C17 168.5(3)
C11 C12 C13 C14 57.7(4)
C11 C12 C13 C18 -67.2(4)
C7 C8 C14 C13 179.4(3)
C9 C8 C14 C13 59.2(3)
C7 C8 C14 C15 -53.3(4)
C9 C8 C14 C15 -173.5(3)
C17 C13 C14 C8 170.6(3)
C12 C13 C14 C8 -65.8(3)
C18 C13 C14 C8 56.5(4)
C17 C13 C14 C15 34.2(3)
C12 C13 C14 C15 157.9(3)
C18 C13 C14 C15 -79.8(3)
C8 C14 C15 C16 -164.3(3)
C13 C14 C15 C16 -32.7(3)
C14 C15 C16 C17 18.4(4)
C15 C16 C17 C13 4.0(4)
C15 C16 C17 Cl1 176.9(3)
C12 C13 C17 C16 -139.6(4)
C14 C13 C17 C16 -24.6(4)
C18 C13 C17 C16 94.7(4)
C12 C13 C17 Cl1 47.1(4)
C14 C13 C17 Cl1 162.1(2)
C18 C13 C17 Cl1 -78.5(3)
